data_4326387
loop_
_publ_author_name
'Benedict M. Gardner'
'William Lewis'
'Alexander J. Blake'
'Stephen T. Liddle'

_publ_section_title
;
 Halide, Amide, Cationic, Manganese Carbonylate, and Oxide Derivatives of
 Triamidosilylamine Uranium Complexes
;
_journal_name_full 'Inorganic Chemistry'
_journal_page_first 9631
_journal_page_last 9641
_journal_paper_doi 10.1021/ic201372a
_journal_volume 50
_journal_year 2011
_chemical_formula_moiety 'C30 H78 I2 N8 SI6 U2, 2 C7 H8'
_chemical_formula_sum 'C44 H94 I2 N8 Si6 U2'
_chemical_formula_weight 1633.67
_chemical_name_systematic
; 
 ? 
;
_space_group_IT_number 2
_symmetry_cell_setting triclinic
_symmetry_space_group_name_Hall '-P 1'
_symmetry_space_group_name_H-M 'P -1'
_atom_sites_solution_hydrogens 'geom, Me from difmap'
_atom_sites_solution_primary direct
_atom_sites_solution_secondary difmap
_audit_creation_method 'enCIFer editing of SHELXL97 CIF output'
_cell_angle_alpha 76.014(2)
_cell_angle_beta 73.693(2)
_cell_angle_gamma 78.467(2)
_cell_formula_units_Z 1
_cell_length_a 9.4693(10)
_cell_length_b 10.8245(11)
_cell_length_c 15.0764(15)
_cell_measurement_reflns_used 7949
_cell_measurement_temperature 150(2)
_cell_measurement_theta_max 27.53
_cell_measurement_theta_min 2.37
_cell_volume 1424.7(3)
_computing_cell_refinement 'Bruker SAINT version 6.36A (Bruker, 2000)'
_computing_data_collection 'Bruker SMART version 5.625 (Bruker, 2001)'
_computing_data_reduction 'Bruker SAINT; SHELXTL (Sheldrick, 2008)'
_computing_molecular_graphics 'SHELXTL (Sheldrick, 2008)'
_computing_publication_material 'enCIFer (Allen et al., 2004);PLATON (Spek, 2009)'
_computing_structure_refinement 'SHELXL97 (Sheldrick, 2008)'
_computing_structure_solution 'Bruker SHELXTL (Sheldrick, 2008)'
_diffrn_ambient_temperature 150(2)
_diffrn_measured_fraction_theta_full 0.991
_diffrn_measured_fraction_theta_max 0.991
_diffrn_measurement_device_type 'Bruker SMART 1000 CCD diffractometer'
_diffrn_measurement_method '\w rotation with narrow frames'
_diffrn_radiation_monochromator graphite
_diffrn_radiation_source 'normal-focus sealed tube'
_diffrn_radiation_type MoK\a
_diffrn_radiation_wavelength 0.71073
_diffrn_reflns_av_R_equivalents 0.0178
_diffrn_reflns_av_sigmaI/netI 0.0242
_diffrn_reflns_limit_h_max 11
_diffrn_reflns_limit_h_min -11
_diffrn_reflns_limit_k_max 12
_diffrn_reflns_limit_k_min -12
_diffrn_reflns_limit_l_max 17
_diffrn_reflns_limit_l_min -17
_diffrn_reflns_number 10712
_diffrn_reflns_theta_full 25.00
_diffrn_reflns_theta_max 25.00
_diffrn_reflns_theta_min 2.26
_diffrn_standards_decay_% 0
_diffrn_standards_number 0
_exptl_absorpt_coefficient_mu 6.924
_exptl_absorpt_correction_T_max 0.6429
_exptl_absorpt_correction_T_min 0.1682
_exptl_absorpt_correction_type multi-scan
_exptl_absorpt_process_details '(SADABS; Bruker, 2001)'
_exptl_crystal_colour Yellow
_exptl_crystal_density_diffrn 1.904
_exptl_crystal_description Needle
_exptl_crystal_F_000 788
_exptl_crystal_size_max 0.40
_exptl_crystal_size_mid 0.15
_exptl_crystal_size_min 0.07
_refine_diff_density_max 2.76
_refine_diff_density_min -2.08
_refine_diff_density_rms 0.14
_refine_ls_extinction_method none
_refine_ls_goodness_of_fit_ref 1.09
_refine_ls_hydrogen_treatment constr
_refine_ls_matrix_type full
_refine_ls_number_parameters 257
_refine_ls_number_reflns 4980
_refine_ls_number_restraints 141
_refine_ls_restrained_S_all 1.27
_refine_ls_R_factor_all 0.0358
_refine_ls_R_factor_gt 0.0332
_refine_ls_shift/su_max 0.033
_refine_ls_shift/su_mean 0.001
_refine_ls_structure_factor_coef Fsqd
_refine_ls_weighting_details 'calc w=1/[\s^2^(Fo^2^)+(0.056P)^2^+4.556P] where P=(Fo^2^+2Fc^2^)/3'
_refine_ls_weighting_scheme calc
_refine_ls_wR_factor_gt 0.0926
_refine_ls_wR_factor_ref 0.0943
_reflns_number_gt 4612
_reflns_number_total 4980
_reflns_threshold_expression I>2\s(I)
_cod_data_source_file ic201372a_si_001_03.cif
_cod_data_source_block 32toluene
_cod_database_code 4326387

loop_
_symmetry_equiv_pos_as_xyz
'x, y, z'
'-x, -y, -z'

loop_
_atom_site_label
_atom_site_type_symbol
_atom_site_fract_x
_atom_site_fract_y
_atom_site_fract_z
_atom_site_U_iso_or_equiv
_atom_site_adp_type
_atom_site_occupancy
_atom_site_symmetry_multiplicity
_atom_site_calc_flag
_atom_site_refinement_flags
_atom_site_disorder_group
U1 U 0.345095(10) 0.419076(9) 0.656925(7) 0.02894(3) Uani 1 1 d DU .
I1 I 0.37730(3) 0.42816(3) 0.43247(2) 0.06065(10) Uani 0.80 1 d PDU 1
I1A I 0.3251(4) 0.5021(6) 0.4387(3) 0.301(2) Uiso 0.20 1 d PDU 2
N1 N 0.2836(3) 0.3896(3) 0.81414(17) 0.0454(8) Uani 1 1 d . .
Si1 Si 0.36283(12) 0.42397(10) 0.89308(6) 0.0554(3) Uani 1 1 d . .
C1 C 0.5367(5) 0.4957(4) 0.8295(3) 0.0741(13) Uani 1 1 d . .
H1A H 0.6120 0.4307 0.8011 0.111 Uiso 1 1 calc R .
H1B H 0.5740 0.5250 0.8742 0.111 Uiso 1 1 calc R .
H1C H 0.5153 0.5688 0.7801 0.111 Uiso 1 1 calc R .
C2 C 0.2318(6) 0.5420(5) 0.9630(3) 0.0936(17) Uani 1 1 d . .
H2A H 0.1980 0.6182 0.9197 0.140 Uiso 1 1 calc R .
H2B H 0.2834 0.5676 1.0022 0.140 Uiso 1 1 calc R .
H2C H 0.1458 0.5015 1.0034 0.140 Uiso 1 1 calc R .
C3 C 0.4116(6) 0.2766(5) 0.9805(3) 0.0844(16) Uani 1 1 d . .
H3A H 0.3204 0.2439 1.0203 0.127 Uiso 1 1 calc R .
H3B H 0.4656 0.2986 1.0201 0.127 Uiso 1 1 calc R .
H3C H 0.4744 0.2104 0.9468 0.127 Uiso 1 1 calc R .
C4 C 0.1475(3) 0.3299(4) 0.8641(2) 0.08769(14) Uani 0.40 1 d PDU 1
H4A H 0.0977 0.3685 0.9201 0.105 Uiso 0.40 1 calc PR 1
H4B H 0.1773 0.2371 0.8868 0.105 Uiso 0.40 1 calc PR 1
C5 C 0.0374(6) 0.3437(9) 0.8065(3) 0.08763(19) Uani 0.40 1 d PDU 1
H5A H -0.0374 0.2854 0.8405 0.105 Uiso 0.40 1 calc PR 1
H5B H -0.0153 0.4329 0.7997 0.105 Uiso 0.40 1 calc PR 1
C4A C 0.1475(3) 0.3299(4) 0.8641(2) 0.08769(14) Uani 0.60 1 d PU 2
H4A1 H 0.1733 0.2611 0.9160 0.105 Uiso 0.60 1 calc PR 2
H4A2 H 0.0740 0.3961 0.8938 0.105 Uiso 0.60 1 calc PR 2
C5A C 0.0711(6) 0.2741(6) 0.8148(3) 0.08771(19) Uani 0.60 1 d PDU 2
H5A1 H -0.0374 0.2965 0.8392 0.105 Uiso 0.60 1 calc PR 2
H5A2 H 0.0948 0.1793 0.8306 0.105 Uiso 0.60 1 calc PR 2
N2 N 0.3952(3) 0.2104(2) 0.65248(18) 0.0410(7) Uani 1 1 d . .
Si2 Si 0.54522(9) 0.10424(8) 0.68003(6) 0.0394(2) Uani 1 1 d . .
C6 C 0.4901(6) -0.0056(4) 0.7968(3) 0.0801(17) Uani 1 1 d . .
H6A H 0.4277 0.0448 0.8432 0.120 Uiso 1 1 calc R .
H6B H 0.5795 -0.0502 0.8176 0.120 Uiso 1 1 calc R .
H6C H 0.4343 -0.0690 0.7906 0.120 Uiso 1 1 calc R .
C7 C 0.6829(4) 0.1994(4) 0.6873(3) 0.0698(14) Uani 1 1 d . .
H7A H 0.7050 0.2639 0.6291 0.105 Uiso 1 1 calc R .
H7B H 0.7745 0.1419 0.6955 0.105 Uiso 1 1 calc R .
H7C H 0.6421 0.2425 0.7411 0.105 Uiso 1 1 calc R .
C8 C 0.6270(4) -0.0001(4) 0.5912(3) 0.0655(13) Uani 1 1 d . .
H8A H 0.5588 -0.0606 0.5973 0.098 Uiso 1 1 calc R .
H8B H 0.7222 -0.0481 0.6018 0.098 Uiso 1 1 calc R .
H8C H 0.6432 0.0535 0.5277 0.098 Uiso 1 1 calc R .
C9 C 0.2821(3) 0.1443(3) 0.6408(3) 0.09550(15) Uani 0.40 1 d PDU 1
H9A H 0.3153 0.0504 0.6487 0.115 Uiso 0.40 1 calc PR 1
H9B H 0.2626 0.1767 0.5774 0.115 Uiso 0.40 1 calc PR 1
C10 C 0.1468(7) 0.1732(4) 0.7152(5) 0.0953(2) Uani 0.40 1 d PDU 1
H10A H 0.1642 0.1298 0.7778 0.114 Uiso 0.40 1 calc PR 1
H10B H 0.0630 0.1392 0.7066 0.114 Uiso 0.40 1 calc PR 1
C9A C 0.2821(3) 0.1443(3) 0.6408(3) 0.09550(15) Uani 0.60 1 d PU 2
H9A1 H 0.2909 0.0559 0.6788 0.115 Uiso 0.60 1 calc PR 2
H9A2 H 0.3058 0.1367 0.5738 0.115 Uiso 0.60 1 calc PR 2
C10A C 0.1238(4) 0.2051(4) 0.6674(4) 0.0955(2) Uani 0.60 1 d PDU 2
H10C H 0.0849 0.2343 0.6102 0.115 Uiso 0.60 1 calc PR 2
H10D H 0.0638 0.1400 0.7112 0.115 Uiso 0.60 1 calc PR 2
N3 N 0.1466(3) 0.5636(2) 0.64014(17) 0.0384(7) Uani 1 1 d . .
Si3 Si 0.10313(10) 0.71627(9) 0.66472(7) 0.0484(3) Uani 1 1 d . .
C11 C 0.2638(5) 0.7603(4) 0.6917(5) 0.112(2) Uani 1 1 d . .
H11A H 0.2860 0.7010 0.7481 0.168 Uiso 1 1 calc R .
H11B H 0.2397 0.8484 0.7030 0.168 Uiso 1 1 calc R .
H11C H 0.3507 0.7547 0.6383 0.168 Uiso 1 1 calc R .
C12 C -0.0609(6) 0.7246(4) 0.7678(3) 0.0888(19) Uani 1 1 d . .
H12A H -0.1457 0.6999 0.7544 0.133 Uiso 1 1 calc R .
H12B H -0.0863 0.8126 0.7793 0.133 Uiso 1 1 calc R .
H12C H -0.0367 0.6657 0.8237 0.133 Uiso 1 1 calc R .
C13 C 0.0461(5) 0.8338(5) 0.5639(4) 0.0887(18) Uani 1 1 d . .
H13A H 0.1288 0.8347 0.5076 0.133 Uiso 1 1 calc R .
H13B H 0.0192 0.9198 0.5792 0.133 Uiso 1 1 calc R .
H13C H -0.0397 0.8087 0.5520 0.133 Uiso 1 1 calc R .
C14 C 0.0205(4) 0.5217(3) 0.6237(3) 0.06068(15) Uani 0.40 1 d PDU 1
H14A H 0.0159 0.5584 0.5575 0.073 Uiso 0.40 1 calc PR 1
H14B H -0.0716 0.5587 0.6647 0.073 Uiso 0.40 1 calc PR 1
C15 C 0.0214(6) 0.3786(4) 0.6408(4) 0.0605(2) Uani 0.40 1 d PDU 1
H15A H -0.0818 0.3586 0.6636 0.073 Uiso 0.40 1 calc PR 1
H15B H 0.0676 0.3472 0.5812 0.073 Uiso 0.40 1 calc PR 1
C14A C 0.0205(4) 0.5217(3) 0.6237(3) 0.06068(15) Uani 0.60 1 d PU 2
H14C H 0.0485 0.4965 0.5614 0.073 Uiso 0.60 1 calc PR 2
H14D H -0.0638 0.5926 0.6243 0.073 Uiso 0.60 1 calc PR 2
C15A C -0.0231(5) 0.4102(4) 0.6996(4) 0.0609(2) Uani 0.60 1 d PDU 2
H15C H -0.0717 0.4402 0.7595 0.073 Uiso 0.60 1 calc PR 2
H15D H -0.0957 0.3702 0.6836 0.073 Uiso 0.60 1 calc PR 2
N4 N 0.1067(2) 0.3142(2) 0.71209(15) 0.0453(8) Uani 1 1 d D .

loop_
_atom_site_aniso_label
_atom_site_aniso_U_11
_atom_site_aniso_U_22
_atom_site_aniso_U_33
_atom_site_aniso_U_23
_atom_site_aniso_U_13
_atom_site_aniso_U_12
U1 0.02485(4) 0.02991(5) 0.03321(4) -0.00381(4) -0.01004(3) -0.00523(4)
I1 0.05055(13) 0.0894(2) 0.03714(13) 0.00224(13) -0.00264(11) -0.02840(13)
N1 0.0539(14) 0.0496(14) 0.0315(11) -0.0031(11) -0.0118(10) -0.0084(12)
Si1 0.0720(5) 0.0551(5) 0.0450(4) -0.0169(4) -0.0319(3) 0.0112(4)
C1 0.083(2) 0.085(2) 0.0761(19) -0.0258(17) -0.0490(15) -0.0096(19)
C2 0.124(3) 0.093(3) 0.074(2) -0.0493(18) -0.047(2) 0.035(3)
C3 0.115(3) 0.081(3) 0.0562(19) -0.0113(19) -0.0472(18) 0.021(3)
C4 0.0730(2) 0.1277(2) 0.0554(2) -0.0032(2) 0.01131(17) -0.0553(2)
C5 0.0729(3) 0.1276(3) 0.0554(3) -0.0032(3) 0.0114(2) -0.0554(3)
C4A 0.0730(2) 0.1277(2) 0.0554(2) -0.0032(2) 0.01131(17) -0.0553(2)
C5A 0.0730(3) 0.1277(3) 0.0555(3) -0.0032(3) 0.0114(2) -0.0554(3)
N2 0.0388(11) 0.0367(11) 0.0557(12) -0.0149(10) -0.0210(9) -0.0038(9)
Si2 0.0341(4) 0.0338(4) 0.0482(4) -0.0039(3) -0.0106(3) -0.0042(3)
C6 0.094(3) 0.063(2) 0.072(3) 0.018(2) -0.025(2) -0.016(2)
C7 0.0414(16) 0.062(2) 0.114(3) -0.022(2) -0.0290(17) -0.0031(16)
C8 0.052(2) 0.0524(18) 0.086(2) -0.0277(17) 0.0031(19) -0.0056(16)
C9 0.0476(2) 0.0766(2) 0.2054(2) -0.0942(2) -0.0522(2) 0.0043(2)
C10 0.0473(3) 0.0766(3) 0.2054(3) -0.0943(3) -0.0524(3) 0.0040(3)
C9A 0.0476(2) 0.0766(2) 0.2054(2) -0.0942(2) -0.0522(2) 0.0043(2)
C10A 0.0475(3) 0.0767(3) 0.2055(3) -0.0942(3) -0.0521(3) 0.0041(3)
N3 0.0354(11) 0.0414(12) 0.0388(11) -0.0067(10) -0.0143(9) -0.0004(10)
Si3 0.0459(4) 0.0316(4) 0.0618(5) 0.0008(4) -0.0146(4) -0.0026(4)
C11 0.118(3) 0.0314(18) 0.214(5) -0.002(2) -0.101(3) -0.0144(19)
C12 0.110(4) 0.063(2) 0.078(3) -0.0330(19) 0.003(3) 0.008(3)
C13 0.062(2) 0.067(3) 0.104(3) 0.034(2) -0.022(2) 0.006(2)
C14 0.0471(2) 0.0654(2) 0.0880(2) -0.0298(2) -0.0384(2) -0.0013(2)
C15 0.0469(3) 0.0654(2) 0.0880(3) -0.0299(3) -0.0384(3) -0.0014(3)
C14A 0.0471(2) 0.0654(2) 0.0880(2) -0.0298(2) -0.0384(2) -0.0013(2)
C15A 0.0472(3) 0.0656(3) 0.0883(3) -0.0297(3) -0.0381(3) -0.0015(3)
N4 0.0310(11) 0.0442(12) 0.0675(15) -0.0185(11) -0.0141(10) -0.0090(10)

loop_
_atom_type_symbol
_atom_type_description
_atom_type_scat_dispersion_real
_atom_type_scat_dispersion_imag
_atom_type_scat_source
C C 0.0033 0.0016 'International Tables Vol C Tables 4.2.6.8 and 6.1.1.4'
H H 0.0000 0.0000 'International Tables Vol C Tables 4.2.6.8 and 6.1.1.4'
N N 0.0061 0.0033 'International Tables Vol C Tables 4.2.6.8 and 6.1.1.4'
Si Si 0.0817 0.0704 'International Tables Vol C Tables 4.2.6.8 and 6.1.1.4'
I I -0.4742 1.8119 'International Tables Vol C Tables 4.2.6.8 and 6.1.1.4'
U U -9.6767 9.6646 'International Tables Vol C Tables 4.2.6.8 and 6.1.1.4'

loop_
_geom_angle_atom_site_label_1
_geom_angle_atom_site_label_2
_geom_angle_atom_site_label_3
_geom_angle
_geom_angle_site_symmetry_1
_geom_angle_site_symmetry_3
N3 U1 N2 131.75(10) . .
N3 U1 N1 94.17(9) . .
N2 U1 N1 95.11(10) . .
N3 U1 N4 68.60(8) . .
N2 U1 N4 68.81(8) . .
N1 U1 N4 74.10(10) . .
N3 U1 I1 105.56(7) . 2_666
N2 U1 I1 114.57(6) . 2_666
N1 U1 I1 111.37(8) . 2_666
N4 U1 I1 172.67(5) . 2_666
N3 U1 I1A 119.72(12) . 2_666
N2 U1 I1A 99.22(13) . 2_666
N1 U1 I1A 113.53(11) . 2_666
N4 U1 I1A 166.86(12) . 2_666
I1 U1 I1A 15.41(11) 2_666 2_666
N3 U1 I1A 68.46(11) . .
N2 U1 I1A 93.03(14) . .
N1 U1 I1A 161.86(10) . .
N4 U1 I1A 93.91(10) . .
I1 U1 I1A 79.58(9) 2_666 .
I1A U1 I1A 80.99(12) 2_666 .
N3 U1 I1 82.35(7) . .
N2 U1 I1 78.90(7) . .
N1 U1 I1 167.86(8) . .
N4 U1 I1 93.83(5) . .
I1 U1 I1 80.770(11) 2_666 .
I1A U1 I1 78.07(8) 2_666 .
I1A U1 I1 15.16(11) . .
U1 I1 U1 99.230(11) 2_666 .
U1 I1A U1 99.01(12) 2_666 .
C4 N1 Si1 110.6(2) . .
C4 N1 U1 116.7(2) . .
Si1 N1 U1 132.71(15) . .
N1 Si1 C1 110.20(17) . .
N1 Si1 C3 112.0(2) . .
C1 Si1 C3 108.1(2) . .
N1 Si1 C2 111.1(2) . .
C1 Si1 C2 108.3(2) . .
C3 Si1 C2 106.9(2) . .
N1 C4 C5 115.2(3) . .
N4 C5 C4 112.9(4) . .
C9 N2 Si2 112.0(2) . .
C9 N2 U1 120.04(18) . .
Si2 N2 U1 127.12(16) . .
N2 Si2 C7 107.81(16) . .
N2 Si2 C8 111.19(18) . .
C7 Si2 C8 111.45(19) . .
N2 Si2 C6 111.34(18) . .
C7 Si2 C6 108.4(2) . .
C8 Si2 C6 106.7(2) . .
N2 C9 C10 105.5(4) . .
C9 C10 N4 111.3(4) . .
C14 N3 Si3 111.98(18) . .
C14 N3 U1 118.41(18) . .
Si3 N3 U1 128.50(16) . .
N3 Si3 C11 109.96(17) . .
N3 Si3 C13 110.1(2) . .
C11 Si3 C13 111.4(2) . .
N3 Si3 C12 110.55(18) . .
C11 Si3 C12 109.1(3) . .
C13 Si3 C12 105.7(2) . .
N3 C14 C15 116.3(3) . .
N4 C15 C14 109.0(4) . .
C10A N4 C5A 110.8(4) . .
C10A N4 C15A 114.0(3) . .
C5A N4 C15A 100.7(3) . .
C5 N4 C15 114.0(3) . .
C5 N4 C10 112.0(4) . .
C15 N4 C10 112.5(4) . .
C10A N4 U1 110.73(19) . .
C5A N4 U1 109.3(3) . .
C15A N4 U1 110.9(2) . .
C5 N4 U1 104.2(3) . .
C15 N4 U1 104.2(2) . .
C10 N4 U1 109.2(3) . .

loop_
_geom_bond_atom_site_label_1
_geom_bond_atom_site_label_2
_geom_bond_distance
_geom_bond_site_symmetry_2
U1 I1 3.2902(5) .
U1 I1A 3.244(4) .
U1 I1 3.1832(4) 2_666
U1 I1A 3.241(4) 2_666
U1 N1 2.234(3) .
U1 N2 2.227(3) .
U1 N3 2.224(2) .
U1 N4 2.567(2) .
N1 C4 1.483(4) .
N1 Si1 1.716(3) .
Si1 C1 1.870(4) .
Si1 C2 1.889(5) .
Si1 C3 1.878(4) .
C4 C5 1.499(6) .
C5 N4 1.473(5) .
C5A N4 1.463(4) .
N2 C9 1.471(5) .
N2 Si2 1.720(3) .
Si2 C7 1.856(5) .
Si2 C8 1.862(4) .
Si2 C6 1.872(4) .
C9 C10 1.484(6) .
C10 N4 1.490(5) .
C10A N4 1.456(5) .
N3 C14 1.460(5) .
N3 Si3 1.725(3) .
Si3 C11 1.855(6) .
Si3 C12 1.869(5) .
Si3 C13 1.863(5) .
C14 C15 1.506(5) .
C15 N4 1.482(6) .
C15A N4 1.467(4) .
